data_2242828
loop_
_publ_author_name
'Atio\(glu, Zeliha'
'Akkurt, Mehmet'
'Shikhaliyev, Namiq Q.'
'Suleymanova, Gulnar T.'
'Bagirova, Khanim N.'
'Toze, Flavien A. A.'

_publ_section_title
;
 Crystal structure and Hirshfeld surface analysis of
 (<i>E</i>)-1-[2,2-dichloro-1-(4-nitrophenyl)ethenyl]-2-(4-fluorophenyl)diazene
;
_journal_coeditor_code RZ5248
_journal_issue 2
_journal_name_full 'Acta Crystallographica Section E'
_journal_page_first 237
_journal_page_last 241
_journal_paper_doi 10.1107/S2056989019000707
_journal_volume 75
_journal_year 2019
_chemical_formula_iupac 'C14 H8 Cl2 F N3 O2'
_chemical_formula_moiety 'C14 H8 Cl2 F N3 O2'
_chemical_formula_sum 'C14 H8 Cl2 F N3 O2'
_chemical_formula_weight 340.13
_chemical_name_systematic
;
(<i>E</i>)-1-[2,2-Dichloro-1-(4-nitrophenyl)ethenyl]-2-(4-fluorophenyl)diazene
;
_space_group_crystal_system monoclinic
_space_group_IT_number 14
_space_group_name_Hall '-P 2ybc'
_space_group_name_H-M_alt 'P 1 21/c 1'
_symmetry_space_group_name_Hall '-P 2ybc'
_symmetry_space_group_name_H-M 'P 1 21/c 1'
_atom_sites_solution_hydrogens geom
_atom_sites_solution_primary direct
_atom_sites_solution_secondary difmap
_audit_creation_method SHELXL-2016/6
_cell_angle_alpha 90
_cell_angle_beta 97.038(2)
_cell_angle_gamma 90
_cell_formula_units_Z 4
_cell_length_a 15.8644(5)
_cell_length_b 7.2242(2)
_cell_length_c 12.7595(4)
_cell_measurement_reflns_used 4877
_cell_measurement_temperature 296(2)
_cell_measurement_theta_max 25.93
_cell_measurement_theta_min 3.10
_cell_volume 1451.32(8)
_computing_cell_refinement
;
SAINT (Bruker, 2007)
;
_computing_data_collection
;
APEX3 (Bruker, 2007)
;
_computing_data_reduction
;
SAINT (Bruker, 2007)
;
_computing_molecular_graphics
;
ORTEP-3 for Windows (Farrugia, 2012)
;
_computing_publication_material
;
PLATON (Spek, 2009)
;
_computing_structure_refinement
;
SHELXL2016 (Sheldrick, 2015b)
;
_computing_structure_solution
;
SHELXT2016 (Sheldrick, 2015a)
;
_diffrn_ambient_temperature 296(2)
_diffrn_measured_fraction_theta_full 0.999
_diffrn_measured_fraction_theta_max 0.998
_diffrn_measurement_device_type 'Bruker APEXII CCD'
_diffrn_measurement_method '\f and \w scans'
_diffrn_radiation_type MoK\a
_diffrn_radiation_wavelength 0.71073
_diffrn_reflns_av_R_equivalents 0.0191
_diffrn_reflns_av_unetI/netI 0.0183
_diffrn_reflns_limit_h_max 19
_diffrn_reflns_limit_h_min -14
_diffrn_reflns_limit_k_max 8
_diffrn_reflns_limit_k_min -8
_diffrn_reflns_limit_l_max 15
_diffrn_reflns_limit_l_min -15
_diffrn_reflns_number 11383
_diffrn_reflns_theta_full 25.242
_diffrn_reflns_theta_max 26.035
_diffrn_reflns_theta_min 3.217
_exptl_absorpt_coefficient_mu 0.468
_exptl_absorpt_correction_T_max 0.925
_exptl_absorpt_correction_T_min 0.861
_exptl_absorpt_correction_type multi-scan
_exptl_absorpt_process_details
;
(SADABS; Bruker, 2003)
;
_exptl_crystal_colour orange
_exptl_crystal_density_diffrn 1.557
_exptl_crystal_description block
_exptl_crystal_F_000 688
_exptl_crystal_size_max 0.340
_exptl_crystal_size_mid 0.230
_exptl_crystal_size_min 0.140
_refine_diff_density_max 0.180
_refine_diff_density_min -0.210
_refine_ls_extinction_method none
_refine_ls_goodness_of_fit_ref 1.045
_refine_ls_hydrogen_treatment constr
_refine_ls_matrix_type full
_refine_ls_number_parameters 199
_refine_ls_number_reflns 2851
_refine_ls_number_restraints 0
_refine_ls_restrained_S_all 1.045
_refine_ls_R_factor_all 0.0401
_refine_ls_R_factor_gt 0.0309
_refine_ls_shift/su_max 0.001
_refine_ls_shift/su_mean 0.000
_refine_ls_structure_factor_coef Fsqd
_refine_ls_weighting_details 'w=1/[\s^2^(Fo^2^)+(0.0427P)^2^+0.3915P] where P=(Fo^2^+2Fc^2^)/3'
_refine_ls_weighting_scheme calc
_refine_ls_wR_factor_gt 0.0826
_refine_ls_wR_factor_ref 0.0885
_reflns_number_gt 2359
_reflns_number_total 2851
_reflns_threshold_expression 'I > 2\s(I)'
_cod_data_source_file rz5248sup1.cif
_cod_data_source_block I
_cod_database_code 2242828
_shelx_space_group_comment
;
The symmetry employed for this shelxl refinement is uniquely defined
by the following loop, which should always be used as a source of
symmetry information in preference to the above space-group names.
They are only intended as comments.
;
_shelx_estimated_absorpt_t_min 0.857
_shelx_estimated_absorpt_t_max 0.937

loop_
_space_group_symop_operation_xyz
'x, y, z'
'-x, y+1/2, -z+1/2'
'-x, -y, -z'
'x, -y-1/2, z-1/2'

loop_
_atom_site_type_symbol
_atom_site_label
_atom_site_fract_x
_atom_site_fract_y
_atom_site_fract_z
_atom_site_U_iso_or_equiv
_atom_site_adp_type
_atom_site_calc_flag
_atom_site_occupancy
Cl Cl1 0.97386(3) 1.20992(9) 0.70124(4) 0.07088(18) Uani d 1
Cl Cl2 0.92856(3) 1.13756(8) 0.90771(4) 0.06189(17) Uani d 1
F F1 0.47733(7) 0.7105(2) 1.03511(10) 0.0765(4) Uani d 1
O O1 0.68767(10) 1.0573(2) 0.24070(11) 0.0720(4) Uani d 1
O O2 0.80699(11) 0.9169(2) 0.23689(11) 0.0788(5) Uani d 1
N N1 0.69628(8) 0.95452(19) 0.76270(10) 0.0402(3) Uani d 1
N N2 0.76871(8) 1.00408(18) 0.80363(10) 0.0390(3) Uani d 1
N N3 0.75395(11) 0.9908(2) 0.28420(12) 0.0521(4) Uani d 1
C C1 0.64239(9) 0.8985(2) 0.83834(12) 0.0365(3) Uani d 1
C C2 0.66658(10) 0.8947(2) 0.94654(12) 0.0406(4) Uani d 1
H H2 0.720428 0.934987 0.974163 0.049 Uiso calc 1
C C3 0.61096(11) 0.8315(3) 1.01287(13) 0.0481(4) Uani d 1
H H3 0.626481 0.828004 1.085535 0.058 Uiso calc 1
C C4 0.53205(11) 0.7736(3) 0.96946(14) 0.0488(4) Uani d 1
C C5 0.50562(11) 0.7772(3) 0.86378(15) 0.0539(5) Uani d 1
H H5 0.451398 0.737848 0.837092 0.065 Uiso calc 1
C C6 0.56182(10) 0.8409(3) 0.79752(13) 0.0485(4) Uani d 1
H H6 0.545439 0.845134 0.725037 0.058 Uiso calc 1
C C7 0.82440(9) 1.0572(2) 0.73073(12) 0.0379(3) Uani d 1
C C8 0.89916(10) 1.1249(2) 0.77426(13) 0.0440(4) Uani d 1
C C9 0.80338(9) 1.0366(2) 0.61456(12) 0.0364(3) Uani d 1
C C10 0.73747(10) 1.1361(2) 0.55905(13) 0.0426(4) Uani d 1
H H10 0.704682 1.214863 0.595145 0.051 Uiso calc 1
C C11 0.72030(10) 1.1192(2) 0.45128(13) 0.0433(4) Uani d 1
H H11 0.675811 1.184705 0.414101 0.052 Uiso calc 1
C C12 0.77022(10) 1.0035(2) 0.39955(12) 0.0392(4) Uani d 1
C C13 0.83517(11) 0.9005(2) 0.45209(13) 0.0456(4) Uani d 1
H H13 0.867698 0.822187 0.415369 0.055 Uiso calc 1
C C14 0.85078(10) 0.9161(2) 0.55996(13) 0.0433(4) Uani d 1
H H14 0.893493 0.845300 0.596958 0.052 Uiso calc 1

loop_
_atom_site_aniso_label
_atom_site_aniso_U_11
_atom_site_aniso_U_22
_atom_site_aniso_U_33
_atom_site_aniso_U_12
_atom_site_aniso_U_13
_atom_site_aniso_U_23
Cl1 0.0507(3) 0.0932(4) 0.0709(3) -0.0250(3) 0.0163(2) -0.0040(3)
Cl2 0.0511(3) 0.0837(4) 0.0477(3) 0.0004(2) -0.0067(2) -0.0095(2)
F1 0.0605(7) 0.1118(10) 0.0615(7) -0.0204(7) 0.0249(6) 0.0118(7)
O1 0.0832(10) 0.0843(10) 0.0443(7) -0.0050(9) -0.0089(7) 0.0071(7)
O2 0.1061(12) 0.0883(11) 0.0464(8) 0.0037(9) 0.0273(8) -0.0124(7)
N1 0.0380(7) 0.0491(8) 0.0341(7) 0.0013(6) 0.0068(5) -0.0010(6)
N2 0.0381(7) 0.0441(7) 0.0352(7) 0.0023(6) 0.0062(5) 0.0007(6)
N3 0.0712(10) 0.0461(8) 0.0395(8) -0.0162(8) 0.0090(8) 0.0005(7)
C1 0.0369(8) 0.0395(8) 0.0337(7) 0.0030(6) 0.0077(6) -0.0024(6)
C2 0.0386(8) 0.0453(9) 0.0374(8) -0.0011(7) 0.0031(6) -0.0021(7)
C3 0.0510(10) 0.0597(11) 0.0342(8) -0.0030(8) 0.0076(7) 0.0020(8)
C4 0.0464(9) 0.0572(11) 0.0458(9) -0.0041(8) 0.0180(8) 0.0021(8)
C5 0.0372(9) 0.0727(12) 0.0517(10) -0.0091(8) 0.0056(8) -0.0067(9)
C6 0.0428(9) 0.0670(12) 0.0353(8) -0.0010(8) 0.0031(7) -0.0046(8)
C7 0.0361(8) 0.0395(8) 0.0384(8) 0.0044(6) 0.0065(6) 0.0013(7)
C8 0.0382(8) 0.0491(9) 0.0446(9) 0.0023(7) 0.0048(7) -0.0012(8)
C9 0.0331(7) 0.0395(8) 0.0376(8) -0.0017(6) 0.0079(6) 0.0027(7)
C10 0.0416(8) 0.0463(9) 0.0414(9) 0.0092(7) 0.0116(7) 0.0022(7)
C11 0.0400(8) 0.0475(9) 0.0422(9) 0.0032(7) 0.0046(7) 0.0087(7)
C12 0.0457(9) 0.0389(8) 0.0343(8) -0.0099(7) 0.0093(7) 0.0016(7)
C13 0.0455(9) 0.0467(9) 0.0469(9) 0.0038(8) 0.0154(7) -0.0044(8)
C14 0.0384(8) 0.0473(9) 0.0447(9) 0.0086(7) 0.0069(7) 0.0031(7)

loop_
_atom_type_symbol
_atom_type_description
_atom_type_scat_dispersion_real
_atom_type_scat_dispersion_imag
_atom_type_scat_source
C C 0.0033 0.0016 'International Tables Vol C Tables 4.2.6.8 and 6.1.1.4'
H H 0.0000 0.0000 'International Tables Vol C Tables 4.2.6.8 and 6.1.1.4'
N N 0.0061 0.0033 'International Tables Vol C Tables 4.2.6.8 and 6.1.1.4'
O O 0.0106 0.0060 'International Tables Vol C Tables 4.2.6.8 and 6.1.1.4'
F F 0.0171 0.0103 'International Tables Vol C Tables 4.2.6.8 and 6.1.1.4'
Cl Cl 0.1484 0.1585 'International Tables Vol C Tables 4.2.6.8 and 6.1.1.4'

loop_
_geom_angle_atom_site_label_1
_geom_angle_atom_site_label_2
_geom_angle_atom_site_label_3
_geom_angle
N2 N1 C1 113.22(12)
N1 N2 C7 114.73(13)
O2 N3 O1 123.66(16)
O2 N3 C12 118.56(16)
O1 N3 C12 117.78(16)
C6 C1 C2 119.92(14)
C6 C1 N1 115.71(14)
C2 C1 N1 124.35(14)
C3 C2 C1 119.97(15)
C3 C2 H2 120.0
C1 C2 H2 120.0
C4 C3 C2 118.44(15)
C4 C3 H3 120.8
C2 C3 H3 120.8
F1 C4 C5 118.34(16)
F1 C4 C3 118.34(16)
C5 C4 C3 123.32(16)
C4 C5 C6 117.96(16)
C4 C5 H5 121.0
C6 C5 H5 121.0
C5 C6 C1 120.38(16)
C5 C6 H6 119.8
C1 C6 H6 119.8
C8 C7 N2 114.83(14)
C8 C7 C9 121.96(14)
N2 C7 C9 123.20(13)
C7 C8 Cl1 122.91(13)
C7 C8 Cl2 123.47(13)
Cl1 C8 Cl2 113.61(9)
C10 C9 C14 119.18(14)
C10 C9 C7 121.30(14)
C14 C9 C7 119.53(14)
C11 C10 C9 120.58(15)
C11 C10 H10 119.7
C9 C10 H10 119.7
C10 C11 C12 118.64(15)
C10 C11 H11 120.7
C12 C11 H11 120.7
C11 C12 C13 122.39(15)
C11 C12 N3 118.64(15)
C13 C12 N3 118.96(15)
C14 C13 C12 118.43(15)
C14 C13 H13 120.8
C12 C13 H13 120.8
C13 C14 C9 120.72(15)
C13 C14 H14 119.6
C9 C14 H14 119.6

loop_
_geom_bond_atom_site_label_1
_geom_bond_atom_site_label_2
_geom_bond_distance
Cl1 C8 1.7088(17)
Cl2 C8 1.7120(17)
F1 C4 1.3569(19)
O1 N3 1.225(2)
O2 N3 1.217(2)
N1 N2 1.2547(18)
N1 C1 1.4242(19)
N2 C7 1.4123(19)
N3 C12 1.466(2)
C1 C6 1.384(2)
C1 C2 1.387(2)
C2 C3 1.373(2)
C2 H2 0.9300
C3 C4 1.371(2)
C3 H3 0.9300
C4 C5 1.362(3)
C5 C6 1.381(2)
C5 H5 0.9300
C6 H6 0.9300
C7 C8 1.339(2)
C7 C9 1.486(2)
C9 C10 1.389(2)
C9 C14 1.392(2)
C10 C11 1.374(2)
C10 H10 0.9300
C11 C12 1.375(2)
C11 H11 0.9300
C12 C13 1.377(2)
C13 C14 1.373(2)
C13 H13 0.9300
C14 H14 0.9300

loop_
_geom_hbond_atom_site_label_D
_geom_hbond_atom_site_label_H
_geom_hbond_atom_site_label_A
_geom_hbond_site_symmetry_A
_geom_hbond_distance_DH
_geom_hbond_distance_HA
_geom_hbond_distance_DA
_geom_hbond_angle_DHA
_geom_hbond_publ_flag
C10 H10 O1 4_586 0.93 2.52 3.369(2) 152 yes

loop_
_geom_torsion_atom_site_label_1
_geom_torsion_atom_site_label_2
_geom_torsion_atom_site_label_3
_geom_torsion_atom_site_label_4
_geom_torsion
C1 N1 N2 C7 178.86(13)
N2 N1 C1 C6 -179.49(15)
N2 N1 C1 C2 -1.1(2)
C6 C1 C2 C3 0.9(2)
N1 C1 C2 C3 -177.43(16)
C1 C2 C3 C4 -0.1(3)
C2 C3 C4 F1 179.75(16)
C2 C3 C4 C5 -0.6(3)
F1 C4 C5 C6 -179.76(17)
C3 C4 C5 C6 0.6(3)
C4 C5 C6 C1 0.2(3)
C2 C1 C6 C5 -0.9(3)
N1 C1 C6 C5 177.56(16)
N1 N2 C7 C8 174.62(14)
N1 N2 C7 C9 -6.7(2)
N2 C7 C8 Cl1 -176.19(11)
N2 C7 C8 Cl2 2.9(2)
C9 C7 C8 Cl2 -175.78(12)
C8 C7 C9 C10 -116.26(18)
N2 C7 C9 C10 65.2(2)
C8 C7 C9 C14 63.4(2)
N2 C7 C9 C14 -115.15(17)
C14 C9 C10 C11 -1.4(2)
C7 C9 C10 C11 178.25(15)
C9 C10 C11 C12 -0.7(2)
C10 C11 C12 C13 1.8(2)
C10 C11 C12 N3 -177.72(14)
O2 N3 C12 C11 166.51(16)
O1 N3 C12 C11 -12.8(2)
O2 N3 C12 C13 -13.0(2)
O1 N3 C12 C13 167.66(16)
C11 C12 C13 C14 -0.7(2)
N3 C12 C13 C14 178.84(15)
C12 C13 C14 C9 -1.6(2)
C10 C9 C14 C13 2.6(2)
C7 C9 C14 C13 -177.11(15)

_cod_database_fobs_code 2242828
